data_4306744
loop_
_publ_author_name
'Alen Hadzovic'
'Datong Song'

_publ_section_title
;
Syntheses, Structures, and Reactivities of Novel Palladium
\b-Diiminato-Acetate Complexes
;
_journal_name_full 'Inorganic Chemistry'
_journal_page_first 12010
_journal_page_last 12017
_journal_paper_doi 10.1021/ic801557c
_journal_volume 47
_journal_year 2008
_chemical_formula_sum 'C22 H24 N2 O2 Pd'
_chemical_formula_weight 454.83
_chemical_name_systematic
; 
 ? 
;
_space_group_IT_number 15
_symmetry_cell_setting monoclinic
_symmetry_space_group_name_Hall '-C 2yc'
_symmetry_space_group_name_H-M 'C 1 2/c 1'
_atom_sites_solution_hydrogens geom
_atom_sites_solution_primary direct
_atom_sites_solution_secondary difmap
_audit_creation_method SHELXL-97
_cell_angle_alpha 90.00
_cell_angle_beta 108.697(3)
_cell_angle_gamma 90.00
_cell_formula_units_Z 4
_cell_length_a 16.9433(16)
_cell_length_b 6.7425(7)
_cell_length_c 18.0146(17)
_cell_measurement_reflns_used 5956
_cell_measurement_temperature 150(2)
_cell_measurement_theta_max 27.49
_cell_measurement_theta_min 3.28
_cell_volume 1949.4(3)
_computing_structure_refinement 'SHELXL-97 (Sheldrick, 1997)'
_computing_structure_solution 'SHELXS-97 (Sheldrick, 1990)'
_diffrn_ambient_temperature 150(2)
_diffrn_measured_fraction_theta_full 0.996
_diffrn_measured_fraction_theta_max 0.996
_diffrn_radiation_monochromator graphite
_diffrn_radiation_source 'fine-focus sealed tube'
_diffrn_radiation_type MoK\a
_diffrn_radiation_wavelength 0.71073
_diffrn_reflns_av_R_equivalents 0.0315
_diffrn_reflns_av_sigmaI/netI 0.0391
_diffrn_reflns_limit_h_max 21
_diffrn_reflns_limit_h_min -14
_diffrn_reflns_limit_k_max 8
_diffrn_reflns_limit_k_min -8
_diffrn_reflns_limit_l_max 12
_diffrn_reflns_limit_l_min -23
_diffrn_reflns_number 5956
_diffrn_reflns_theta_full 27.49
_diffrn_reflns_theta_max 27.49
_diffrn_reflns_theta_min 3.28
_exptl_absorpt_coefficient_mu 0.971
_exptl_absorpt_correction_T_max 0.950
_exptl_absorpt_correction_T_min 0.855
_exptl_absorpt_correction_type multi-scan
_exptl_absorpt_process_details 'Bruker ApexII'
_exptl_crystal_colour red
_exptl_crystal_density_diffrn 1.550
_exptl_crystal_density_method 'not measured'
_exptl_crystal_description block
_exptl_crystal_F_000 928
_exptl_crystal_size_max 0.09
_exptl_crystal_size_mid 0.08
_exptl_crystal_size_min 0.06
_refine_diff_density_max 0.603
_refine_diff_density_min -0.613
_refine_diff_density_rms 0.074
_refine_ls_extinction_method none
_refine_ls_goodness_of_fit_ref 0.989
_refine_ls_hydrogen_treatment constr
_refine_ls_matrix_type full
_refine_ls_number_parameters 110
_refine_ls_number_reflns 2222
_refine_ls_number_restraints 0
_refine_ls_restrained_S_all 0.989
_refine_ls_R_factor_all 0.0553
_refine_ls_R_factor_gt 0.0262
_refine_ls_shift/su_max 0.000
_refine_ls_shift/su_mean 0.000
_refine_ls_structure_factor_coef Fsqd
_refine_ls_weighting_details 'calc w=1/[\s^2^(Fo^2^)+(0.0364P)^2^+1.3324P] where P=(Fo^2^+2Fc^2^)/3'
_refine_ls_weighting_scheme calc
_refine_ls_wR_factor_gt 0.0642
_refine_ls_wR_factor_ref 0.0760
_reflns_number_gt 1212
_reflns_number_total 2222
_reflns_threshold_expression >2sigma(I)
_cod_data_source_file ic801557c_si_001_4.cif
_cod_data_source_block Complex_3
_cod_depositor_comments
;
The following automatic conversions were performed:
'_exptl_absorpt_correction_type' value 'Multi-Scan' changed to
'multi-scan' according to
'/home/saulius/struct/CIF-dictionaries/cif_core.dic' dictionary named
'cif_core.dic' version 2.4.1 from 2010-06-29.

Automatic conversion script
Id: cif_fix_enum 1527 2010-12-29 10:47:43Z saulius 
;
_cod_database_code 4306744

loop_
_symmetry_equiv_pos_as_xyz
'x, y, z'
'-x, y, -z+1/2'
'x+1/2, y+1/2, z'
'-x+1/2, y+1/2, -z+1/2'
'-x, -y, -z'
'x, -y, z-1/2'
'-x+1/2, -y+1/2, -z'
'x+1/2, -y+1/2, z-1/2'

loop_
_atom_site_label
_atom_site_type_symbol
_atom_site_fract_x
_atom_site_fract_y
_atom_site_fract_z
_atom_site_U_iso_or_equiv
_atom_site_adp_type
_atom_site_occupancy
_atom_site_symmetry_multiplicity
_atom_site_calc_flag
_atom_site_refinement_flags
_atom_site_disorder_assembly
_atom_site_disorder_group
Pd1 Pd 0.0000 0.25003(14) 0.7500 0.01917(10) Uani 1 2 d S . .
O1A O -0.0863(5) 0.0629(12) 0.6884(4) 0.025(2) Uani 0.50 1 d P A -1
O1 O 0.0867(5) 0.4391(12) 0.8123(5) 0.028(2) Uani 0.50 1 d P A -2
N1A N 0.0017(5) 0.3965(15) 0.6533(5) 0.022(2) Uani 0.50 1 d P A -1
N1 N -0.0014(6) 0.1060(15) 0.8493(6) 0.025(3) Uani 0.50 1 d P A -2
C1A C -0.1877(7) -0.0916(18) 0.5830(7) 0.030(3) Uiso 0.50 1 d P A -1
H1AA H -0.1589 -0.2197 0.5931 0.045 Uiso 0.50 1 calc PR A -1
H1AB H -0.2133 -0.0730 0.5264 0.045 Uiso 0.50 1 calc PR A -1
H1AC H -0.2311 -0.0891 0.6082 0.045 Uiso 0.50 1 calc PR A -1
C1 C 0.1857(8) 0.591(2) 0.9184(7) 0.036(3) Uiso 0.50 1 d P A -2
H1A H 0.2113 0.6303 0.8790 0.055 Uiso 0.50 1 calc PR A -2
H1B H 0.2292 0.5484 0.9662 0.055 Uiso 0.50 1 calc PR A -2
H1C H 0.1554 0.7039 0.9303 0.055 Uiso 0.50 1 calc PR A -2
C2A C -0.1265(7) 0.0717(18) 0.6156(7) 0.024(3) Uiso 0.50 1 d P A -1
C2 C 0.1252(7) 0.4198(18) 0.8866(7) 0.025(3) Uiso 0.50 1 d P A -2
C3A C -0.1207(7) 0.2196(15) 0.5648(6) 0.021(3) Uiso 0.50 1 d P A -1
H3AA H -0.1631 0.2266 0.5153 0.025 Uiso 0.50 1 calc PR A -1
C3 C 0.1109(7) 0.2831(15) 0.9366(6) 0.022(3) Uiso 0.50 1 d P A -2
H3A H 0.1441 0.2942 0.9900 0.027 Uiso 0.50 1 calc PR A -2
C4A C -0.0520(7) 0.3700(18) 0.5822(7) 0.022(3) Uiso 0.50 1 d P A -1
C4 C 0.0555(7) 0.135(2) 0.9189(7) 0.026(3) Uiso 0.50 1 d P A -2
C5A C -0.0512(7) 0.498(2) 0.5145(7) 0.031(3) Uiso 0.50 1 d P A -1
H5AA H 0.0024 0.4828 0.5051 0.047 Uiso 0.50 1 calc PR A -1
H5AB H -0.0591 0.6365 0.5264 0.047 Uiso 0.50 1 calc PR A -1
H5AC H -0.0964 0.4567 0.4676 0.047 Uiso 0.50 1 calc PR A -1
C5 C 0.0498(8) 0.004(2) 0.9859(8) 0.035(4) Uiso 0.50 1 d P A -2
H5A H 0.1021 0.0123 1.0297 0.053 Uiso 0.50 1 calc PR A -2
H5B H 0.0402 -0.1338 0.9679 0.053 Uiso 0.50 1 calc PR A -2
H5C H 0.0036 0.0488 1.0033 0.053 Uiso 0.50 1 calc PR A -2
C6A C 0.0682(7) 0.5267(16) 0.6588(7) 0.021(3) Uiso 0.50 1 d P A -1
C6 C -0.0690(7) -0.0361(17) 0.8396(7) 0.024(3) Uiso 0.50 1 d P A -2
C7A C 0.1411(5) 0.4594(13) 0.6463(4) 0.026(3) Uiso 0.50 1 d P A -1
H7AA H 0.1445 0.3257 0.6308 0.031 Uiso 0.50 1 calc PR A -1
C7 C -0.1395(3) 0.0315(7) 0.8541(3) 0.030(3) Uiso 0.50 1 d P A -2
H7A H -0.1424 0.1631 0.8720 0.036 Uiso 0.50 1 calc PR A -2
C8A C 0.2092(3) 0.5866(7) 0.6563(3) 0.027(2) Uiso 0.50 1 d PR A -1
H8AA H 0.2575 0.5411 0.6445 0.032 Uiso 0.50 1 d PR A -1
C8 C -0.2062(3) -0.0982(7) 0.8420(3) 0.037(3) Uiso 0.50 1 d PR A -2
H8A H -0.2568 -0.0537 0.8498 0.045 Uiso 0.50 1 d PR A -2
C9A C 0.2058(3) 0.7818(7) 0.6800(3) 0.0220(19) Uiso 0.50 1 d PR A -1
H9AA H 0.2527 0.8680 0.6870 0.026 Uiso 0.50 1 d PR A -1
C9 C -0.1997(3) -0.2922(7) 0.8185(3) 0.039(3) Uiso 0.50 1 d PR A -2
H9A H -0.2458 -0.3817 0.8101 0.047 Uiso 0.50 1 d PR A -2
C10A C 0.1345(3) 0.8520(7) 0.6935(3) 0.030(2) Uiso 0.50 1 d PR A -1
H10A H 0.1322 0.9868 0.7099 0.036 Uiso 0.50 1 d PR A -1
C10 C -0.1265(3) -0.3565(7) 0.8072(3) 0.036(3) Uiso 0.50 1 d PR A -2
H10B H -0.1220 -0.4905 0.7910 0.043 Uiso 0.50 1 d PR A -2
C11A C 0.0666(3) 0.7271(7) 0.6834(3) 0.024(2) Uiso 0.50 1 d PR A -1
H11A H 0.0164 0.7755 0.6908 0.029 Uiso 0.50 1 d PR A -1
C11 C -0.0597(3) -0.2269(7) 0.8194(3) 0.031(3) Uiso 0.50 1 d PR A -2
H11B H -0.0091 -0.2713 0.8116 0.037 Uiso 0.50 1 d PR A -2

loop_
_atom_site_aniso_label
_atom_site_aniso_U_11
_atom_site_aniso_U_22
_atom_site_aniso_U_33
_atom_site_aniso_U_23
_atom_site_aniso_U_13
_atom_site_aniso_U_12
Pd1 0.01999(15) 0.02131(15) 0.01559(14) 0.000 0.00482(10) 0.000
O1A 0.032(5) 0.029(6) 0.012(4) -0.005(4) 0.002(4) -0.008(4)
O1 0.025(5) 0.026(6) 0.031(5) -0.001(4) 0.005(4) -0.005(4)
N1A 0.018(5) 0.029(7) 0.016(5) 0.000(5) 0.000(4) 0.003(4)
N1 0.035(6) 0.021(6) 0.023(6) -0.002(5) 0.014(5) -0.006(5)

loop_
_atom_type_symbol
_atom_type_description
_atom_type_scat_dispersion_real
_atom_type_scat_dispersion_imag
_atom_type_scat_source
C C 0.0033 0.0016 'International Tables Vol C Tables 4.2.6.8 and 6.1.1.4'
H H 0.0000 0.0000 'International Tables Vol C Tables 4.2.6.8 and 6.1.1.4'
N N 0.0061 0.0033 'International Tables Vol C Tables 4.2.6.8 and 6.1.1.4'
O O 0.0106 0.0060 'International Tables Vol C Tables 4.2.6.8 and 6.1.1.4'
Pd Pd -0.9988 1.0072 'International Tables Vol C Tables 4.2.6.8 and 6.1.1.4'

loop_
_geom_angle_atom_site_label_1
_geom_angle_atom_site_label_2
_geom_angle_atom_site_label_3
_geom_angle
_geom_angle_site_symmetry_1
_geom_angle_site_symmetry_3
_geom_angle_publ_flag
O1A Pd1 O1A 100.9(5) . 2_556 ?
O1A Pd1 O1 179.7(4) . . ?
O1A Pd1 O1 79.27(16) 2_556 . ?
O1A Pd1 O1 79.27(16) . 2_556 ?
O1A Pd1 O1 179.7(4) 2_556 2_556 ?
O1 Pd1 O1 100.6(5) . 2_556 ?
O1A Pd1 N1A 125.8(3) . 2_556 ?
O1A Pd1 N1A 92.3(3) 2_556 2_556 ?
O1 Pd1 N1A 53.9(3) . 2_556 ?
O1 Pd1 N1A 87.8(4) 2_556 2_556 ?
O1A Pd1 N1A 92.3(3) . . ?
O1A Pd1 N1A 125.8(3) 2_556 . ?
O1 Pd1 N1A 87.8(4) . . ?
O1 Pd1 N1A 53.9(3) 2_556 . ?
N1A Pd1 N1A 121.2(6) 2_556 . ?
O1A Pd1 N1 54.6(3) . 2_556 ?
O1A Pd1 N1 88.5(4) 2_556 2_556 ?
O1 Pd1 N1 125.7(4) . 2_556 ?
O1 Pd1 N1 91.4(3) 2_556 2_556 ?
N1A Pd1 N1 179.0(5) 2_556 2_556 ?
N1A Pd1 N1 57.83(19) . 2_556 ?
O1A Pd1 N1 88.5(4) . . ?
O1A Pd1 N1 54.6(3) 2_556 . ?
O1 Pd1 N1 91.4(3) . . ?
O1 Pd1 N1 125.7(4) 2_556 . ?
N1A Pd1 N1 57.83(19) 2_556 . ?
N1A Pd1 N1 179.0(5) . . ?
N1 Pd1 N1 123.2(6) 2_556 . ?
C2A O1A Pd1 127.1(7) . . ?
C2 O1 Pd1 123.6(7) . . ?
C4A N1A C6A 116.0(10) . . ?
C4A N1A Pd1 125.2(8) . . ?
C6A N1A Pd1 118.7(8) . . ?
C4 N1 C6 121.0(10) . . ?
C4 N1 Pd1 123.1(8) . . ?
C6 N1 Pd1 115.9(8) . . ?
O1A C2A C3A 126.2(11) . . ?
O1A C2A C1A 116.4(10) . . ?
C3A C2A C1A 117.3(11) . . ?
O1 C2 C3 127.9(11) . . ?
O1 C2 C1 111.5(10) . . ?
C3 C2 C1 120.2(11) . . ?
C2A C3A C4A 124.5(10) . . ?
C4 C3 C2 127.3(11) . . ?
N1A C4A C5A 121.9(11) . . ?
N1A C4A C3A 122.7(10) . . ?
C5A C4A C3A 115.3(10) . . ?
N1 C4 C3 125.4(11) . . ?
N1 C4 C5 116.7(11) . . ?
C3 C4 C5 117.5(11) . . ?
C7A C6A N1A 121.0(10) . . ?
C7A C6A C11A 117.6(9) . . ?
N1A C6A C11A 121.2(9) . . ?
C11 C6 C7 123.0(9) . . ?
C11 C6 N1 119.9(9) . . ?
C7 C6 N1 117.0(9) . . ?
C6A C7A C8A 120.8(7) . . ?
C6 C7 C8 118.2(5) . . ?
C9A C8A C7A 120.4(3) . . ?
C7 C8 C9 120.0 . . ?
C10A C9A C8A 120.0 . . ?
C10 C9 C8 120.0 . . ?
C9A C10A C11A 120.0 . . ?
C9 C10 C11 120.0 . . ?
C10A C11A C6A 121.2(5) . . ?
C6 C11 C10 118.6(5) . . ?

loop_
_geom_bond_atom_site_label_1
_geom_bond_atom_site_label_2
_geom_bond_distance
_geom_bond_site_symmetry_2
_geom_bond_publ_flag
Pd1 O1A 1.980(8) . ?
Pd1 O1A 1.980(8) 2_556 ?
Pd1 O1 1.996(8) . ?
Pd1 O1 1.996(8) 2_556 ?
Pd1 N1A 2.010(9) 2_556 ?
Pd1 N1A 2.010(9) . ?
Pd1 N1 2.042(10) 2_556 ?
Pd1 N1 2.042(10) . ?
O1A C2A 1.271(13) . ?
O1 C2 1.294(14) . ?
N1A C4A 1.324(14) . ?
N1A C6A 1.407(13) . ?
N1 C4 1.329(15) . ?
N1 C6 1.460(14) . ?
C1A C2A 1.498(16) . ?
C1 C2 1.528(16) . ?
C2A C3A 1.379(15) . ?
C2 C3 1.363(14) . ?
C3A C4A 1.499(16) . ?
C3 C4 1.334(16) . ?
C4A C5A 1.496(16) . ?
C4 C5 1.527(17) . ?
C6A C7A 1.401(13) . ?
C6A C11A 1.425(12) . ?
C6 C11 1.360(13) . ?
C6 C7 1.380(12) . ?
C7A C8A 1.402(7) . ?
C7 C8 1.3900 . ?
C8A C9A 1.3900 . ?
C8 C9 1.3900 . ?
C9A C10A 1.3899 . ?
C9 C10 1.3899 . ?
C10A C11A 1.3900 . ?
C10 C11 1.3900 . ?
